data_7720640
loop_
_publ_author_name
'Akintola, Oluseun'
'Lima, Sudhir'
'Seifert, Michael'
'Kintzel, Benjamin'
'G&#xf6;rls, Helmar'
'Dinda, Rupam'
'Plass, Winfried'

_publ_section_title
;
 Spin dynamics and long phase-memory times in structurally distinct
 non-oxido vanadium(IV) complexes with rigid ligand frameworks relevant to
 molecular qubits.
;
_journal_issue 14
_journal_name_full 'Dalton transactions (Cambridge, England : 2003)'
_journal_page_first 5541
_journal_page_last 5552
_journal_paper_doi 10.1039/d5dt02909k
_journal_volume 55
_journal_year 2026
_chemical_formula_moiety 'C38 H28 N4 O6 V'
_chemical_formula_sum 'C38 H28 N4 O6 V'
_chemical_formula_weight 687.58
_space_group_crystal_system triclinic
_space_group_IT_number 2
_space_group_name_Hall '-P 1'
_space_group_name_H-M_alt 'P -1'
_atom_sites_solution_hydrogens geom
_atom_sites_solution_primary direct
_atom_sites_solution_secondary difmap
_audit_creation_method SHELXL-2018/3
_audit_update_record
;
2025-11-28 deposited with the CCDC.	2026-03-09 downloaded from the CCDC.
;
_cell_angle_alpha 63.995(2)
_cell_angle_beta 75.645(2)
_cell_angle_gamma 87.926(2)
_cell_formula_units_Z 4
_cell_length_a 10.4302(4)
_cell_length_b 17.5602(6)
_cell_length_c 19.8365(5)
_cell_measurement_reflns_used 38326
_cell_measurement_temperature 133(2)
_cell_measurement_theta_max 27.485
_cell_measurement_theta_min 1.182
_cell_volume 3152.40(19)
_computing_cell_refinement DENZO
_computing_data_collection COLLECT
_computing_data_reduction DENZO
_computing_molecular_graphics SHELXTL/PC
_computing_publication_material 'SHELXL-2018/3 (Sheldrick, 2018)'
_computing_structure_refinement 'SHELXL-2018/3 (Sheldrick, 2018)'
_computing_structure_solution 'SHELXS-97 (Sheldrick, 2008)'
_diffrn_ambient_temperature 133(2)
_diffrn_measured_fraction_theta_full 0.994
_diffrn_measured_fraction_theta_max 0.990
_diffrn_measurement_device_type KappaCCD
_diffrn_measurement_method 'phi + omega - scans'
_diffrn_radiation_type MoK\a
_diffrn_radiation_wavelength 0.71073
_diffrn_reflns_av_R_equivalents 0.0430
_diffrn_reflns_av_unetI/netI 0.0610
_diffrn_reflns_Laue_measured_fraction_full 0.994
_diffrn_reflns_Laue_measured_fraction_max 0.990
_diffrn_reflns_limit_h_max 13
_diffrn_reflns_limit_h_min -13
_diffrn_reflns_limit_k_max 22
_diffrn_reflns_limit_k_min -22
_diffrn_reflns_limit_l_max 24
_diffrn_reflns_limit_l_min -25
_diffrn_reflns_number 38326
_diffrn_reflns_point_group_measured_fraction_full 0.994
_diffrn_reflns_point_group_measured_fraction_max 0.990
_diffrn_reflns_theta_full 25.242
_diffrn_reflns_theta_max 27.485
_diffrn_reflns_theta_min 1.182
_exptl_absorpt_coefficient_mu 0.372
_exptl_absorpt_correction_T_max 0.7456
_exptl_absorpt_correction_T_min 0.6850
_exptl_absorpt_correction_type multi-scan
_exptl_absorpt_process_details
; 
 SADABS 2016/2: Krause, L., Herbst-Irmer, R., Sheldrick G.M. & Stalke D., 
 J. Appl. Cryst. 48 (2015) 3-10 
;
_exptl_crystal_colour red-brown
_exptl_crystal_density_diffrn 1.449
_exptl_crystal_density_method 'not measured'
_exptl_crystal_description prism
_exptl_crystal_F_000 1420
_exptl_crystal_size_max 0.082
_exptl_crystal_size_mid 0.078
_exptl_crystal_size_min 0.074
_refine_diff_density_max 0.452
_refine_diff_density_min -0.487
_refine_diff_density_rms 0.077
_refine_ls_extinction_method none
_refine_ls_goodness_of_fit_ref 1.136
_refine_ls_hydrogen_treatment constr
_refine_ls_matrix_type full
_refine_ls_number_parameters 887
_refine_ls_number_reflns 14323
_refine_ls_number_restraints 0
_refine_ls_restrained_S_all 1.136
_refine_ls_R_factor_all 0.0964
_refine_ls_R_factor_gt 0.0708
_refine_ls_shift/su_max 0.000
_refine_ls_shift/su_mean 0.000
_refine_ls_structure_factor_coef Fsqd
_refine_ls_weighting_details 'w=1/[\s^2^(Fo^2^)+7.6774P] where P=(Fo^2^+2Fc^2^)/3'
_refine_ls_weighting_scheme calc
_refine_ls_wR_factor_gt 0.1336
_refine_ls_wR_factor_ref 0.1452
_reflns_Friedel_coverage 0.000
_reflns_number_gt 11187
_reflns_number_total 14323
_reflns_threshold_expression 'I > 2\s(I)'
_cod_data_source_file d5dt02909k2.cif
_cod_data_source_block FO7462_1
_cod_depositor_comments 'Adding full bibliography for 7720640--7720641.cif.'
_cod_database_code 7720640
_shelx_shelxl_version_number 2018/3
_shelx_space_group_comment
; 
The symmetry employed for this shelxl refinement is uniquely defined 
by the following loop, which should always be used as a source of 
symmetry information in preference to the above space-group names. 
They are only intended as comments. 
;
_shelx_estimated_absorpt_t_min 0.970
_shelx_estimated_absorpt_t_max 0.973

loop_
_space_group_symop_operation_xyz
'x, y, z'
'-x, -y, -z'

loop_
_atom_site_label
_atom_site_type_symbol
_atom_site_fract_x
_atom_site_fract_y
_atom_site_fract_z
_atom_site_U_iso_or_equiv
_atom_site_adp_type
_atom_site_occupancy
_atom_site_site_symmetry_order
_atom_site_calc_flag
_atom_site_refinement_flags_posn
_atom_site_refinement_flags_adp
_atom_site_refinement_flags_occupancy
_atom_site_disorder_assembly
_atom_site_disorder_group
V1A V 0.26492(5) 0.25779(3) 0.48966(3) 0.01711(12) Uani 1 1 d . . . . .
O1A O 0.1779(2) 0.16587(14) 0.57521(12) 0.0234(5) Uani 1 1 d . . . . .
O2A O 0.3851(2) 0.31825(14) 0.38697(12) 0.0213(5) Uani 1 1 d . . . . .
O3A O 0.0031(2) 0.08955(15) 0.70902(13) 0.0319(6) Uani 1 1 d . . . . .
O4A O 0.1425(2) 0.26908(14) 0.43171(12) 0.0211(5) Uani 1 1 d . . . . .
O5A O 0.3831(2) 0.29731(14) 0.53045(13) 0.0231(5) Uani 1 1 d . . . . .
O6A O -0.0075(2) 0.20254(15) 0.38161(13) 0.0238(5) Uani 1 1 d . . . . .
N1A N 0.4022(2) 0.17110(16) 0.47852(14) 0.0183(5) Uani 1 1 d . . . . .
N2A N 0.5056(2) 0.20186(17) 0.40994(14) 0.0193(5) Uani 1 1 d . . . . .
N3A N 0.1666(2) 0.34952(16) 0.51533(14) 0.0187(5) Uani 1 1 d . . . . .
N4A N 0.2288(3) 0.38746(17) 0.54968(16) 0.0234(6) Uani 1 1 d . . . . .
C1A C 0.2021(3) 0.0882(2) 0.62361(18) 0.0229(7) Uani 1 1 d . . . . .
C2A C 0.1086(3) 0.0452(2) 0.69619(18) 0.0239(7) Uani 1 1 d . . . . .
C3A C 0.1333(4) -0.0343(2) 0.74785(19) 0.0302(8) Uani 1 1 d . . . . .
H3A H 0.070742 -0.064066 0.796609 0.036 Uiso 1 1 calc R U . . .
C4A C 0.2490(4) -0.0710(2) 0.7291(2) 0.0313(8) Uani 1 1 d . . . . .
H4A H 0.265394 -0.125069 0.765638 0.038 Uiso 1 1 calc R U . . .
C5A C 0.3396(4) -0.0299(2) 0.6581(2) 0.0290(8) Uani 1 1 d . . . . .
H5A H 0.417018 -0.056194 0.645407 0.035 Uiso 1 1 calc R U . . .
C6A C 0.3174(3) 0.0514(2) 0.60429(19) 0.0229(7) Uani 1 1 d . . . . .
C7A C 0.4128(3) 0.0951(2) 0.53038(18) 0.0220(7) Uani 1 1 d . . . . .
H7A H 0.488237 0.066726 0.518774 0.026 Uiso 1 1 calc R U . . .
C8A C 0.4863(3) 0.2800(2) 0.36590(17) 0.0181(6) Uani 1 1 d . . . . .
C9A C 0.5769(3) 0.3280(2) 0.28753(17) 0.0200(6) Uani 1 1 d . . . . .
C10A C 0.6758(3) 0.2869(2) 0.25553(19) 0.0242(7) Uani 1 1 d . . . . .
H10A H 0.685656 0.228502 0.285160 0.029 Uiso 1 1 calc R U . . .
C11A C 0.7574(3) 0.3306(2) 0.18232(19) 0.0265(7) Uani 1 1 d . . . . .
H11A H 0.822919 0.302038 0.161748 0.032 Uiso 1 1 calc R U . . .
C12A C 0.7453(3) 0.4174(2) 0.13718(19) 0.0260(7) Uani 1 1 d . . . . .
C13A C 0.8270(4) 0.4651(3) 0.0606(2) 0.0347(9) Uani 1 1 d . . . . .
H13A H 0.893774 0.438472 0.038484 0.042 Uiso 1 1 calc R U . . .
C14A C 0.8102(4) 0.5488(3) 0.0189(2) 0.0410(10) Uani 1 1 d . . . . .
H14A H 0.866021 0.579933 -0.031917 0.049 Uiso 1 1 calc R U . . .
C15A C 0.7115(4) 0.5895(3) 0.0501(2) 0.0420(10) Uani 1 1 d . . . . .
H15A H 0.701288 0.647848 0.020286 0.050 Uiso 1 1 calc R U . . .
C16A C 0.6297(4) 0.5456(2) 0.1232(2) 0.0338(8) Uani 1 1 d . . . . .
H16A H 0.562354 0.573386 0.143588 0.041 Uiso 1 1 calc R U . . .
C17A C 0.6454(3) 0.4588(2) 0.16834(19) 0.0252(7) Uani 1 1 d . . . . .
C18A C 0.5612(3) 0.4116(2) 0.24434(18) 0.0225(7) Uani 1 1 d . . . . .
H18A H 0.493269 0.438693 0.265228 0.027 Uiso 1 1 calc R U . . .
C19A C -0.0892(4) 0.0513(3) 0.7846(2) 0.0454(11) Uani 1 1 d . . . . .
H19A H -0.153140 0.091990 0.789545 0.068 Uiso 1 1 calc R U . . .
H19B H -0.040763 0.035345 0.824647 0.068 Uiso 1 1 calc R U . . .
H19C H -0.136620 0.000415 0.790884 0.068 Uiso 1 1 calc R U . . .
C20A C 0.0167(3) 0.28619(19) 0.44281(17) 0.0185(6) Uani 1 1 d . . . . .
C21A C -0.0680(3) 0.2530(2) 0.41443(17) 0.0203(6) Uani 1 1 d . . . . .
C22A C -0.1993(3) 0.2710(2) 0.42272(18) 0.0249(7) Uani 1 1 d . . . . .
H22A H -0.256079 0.247718 0.404451 0.030 Uiso 1 1 calc R U . . .
C23A C -0.2491(3) 0.3236(2) 0.45814(19) 0.0266(7) Uani 1 1 d . . . . .
H23A H -0.339582 0.335834 0.463648 0.032 Uiso 1 1 calc R U . . .
C24A C -0.1680(3) 0.3578(2) 0.48501(18) 0.0246(7) Uani 1 1 d . . . . .
H24A H -0.202104 0.394772 0.507383 0.029 Uiso 1 1 calc R U . . .
C25A C -0.0344(3) 0.33819(19) 0.47944(18) 0.0202(6) Uani 1 1 d . . . . .
C26A C 0.0467(3) 0.3706(2) 0.51094(18) 0.0214(7) Uani 1 1 d . . . . .
H26A H 0.010928 0.410011 0.529972 0.026 Uiso 1 1 calc R U . . .
C27A C 0.3407(3) 0.3531(2) 0.55685(17) 0.0195(6) Uani 1 1 d . . . . .
C28A C 0.4287(3) 0.3777(2) 0.59324(17) 0.0208(7) Uani 1 1 d . . . . .
C29A C 0.4249(3) 0.4579(2) 0.59439(18) 0.0231(7) Uani 1 1 d . . . . .
H29A H 0.359074 0.494358 0.575982 0.028 Uiso 1 1 calc R U . . .
C30A C 0.5146(3) 0.4834(2) 0.62159(19) 0.0263(7) Uani 1 1 d . . . . .
H30A H 0.511913 0.537837 0.620914 0.032 Uiso 1 1 calc R U . . .
C31A C 0.6122(3) 0.4291(2) 0.65092(18) 0.0253(7) Uani 1 1 d . . . . .
C32A C 0.7120(3) 0.4547(3) 0.6766(2) 0.0347(9) Uani 1 1 d . . . . .
H32A H 0.713871 0.509491 0.675034 0.042 Uiso 1 1 calc R U . . .
C33A C 0.8051(4) 0.4005(3) 0.7034(2) 0.0399(10) Uani 1 1 d . . . . .
H33A H 0.871781 0.418399 0.719692 0.048 Uiso 1 1 calc R U . . .
C34A C 0.8033(4) 0.3190(3) 0.7072(2) 0.0385(9) Uani 1 1 d . . . . .
H34A H 0.867125 0.281701 0.727283 0.046 Uiso 1 1 calc R U . . .
C35A C 0.7102(4) 0.2926(2) 0.6822(2) 0.0324(8) Uani 1 1 d . . . . .
H35A H 0.710563 0.237477 0.684501 0.039 Uiso 1 1 calc R U . . .
C36A C 0.6139(3) 0.3471(2) 0.65317(18) 0.0248(7) Uani 1 1 d . . . . .
C37A C 0.5206(3) 0.3237(2) 0.62265(18) 0.0242(7) Uani 1 1 d . . . . .
H37A H 0.521901 0.269630 0.622601 0.029 Uiso 1 1 calc R U . . .
C38A C -0.0872(4) 0.1631(3) 0.3546(2) 0.0349(9) Uani 1 1 d . . . . .
H38A H -0.115065 0.206781 0.310476 0.052 Uiso 1 1 calc R U . . .
H38B H -0.165765 0.131730 0.396544 0.052 Uiso 1 1 calc R U . . .
H38C H -0.035265 0.123655 0.338200 0.052 Uiso 1 1 calc R U . . .
V1B V 0.76064(5) 0.25571(3) -0.00710(3) 0.01827(12) Uani 1 1 d . . . . .
O1B O 0.8906(2) 0.22270(14) 0.04739(13) 0.0237(5) Uani 1 1 d . . . . .
O2B O 0.6267(2) 0.24334(15) -0.05547(13) 0.0255(5) Uani 1 1 d . . . . .
O3B O 1.0626(2) 0.24197(16) 0.11456(14) 0.0319(6) Uani 1 1 d . . . . .
O4B O 0.8545(2) 0.35178(14) -0.08508(12) 0.0227(5) Uani 1 1 d . . . . .
O5B O 0.6360(2) 0.18629(14) 0.09331(13) 0.0235(5) Uani 1 1 d . . . . .
O6B O 1.0483(2) 0.44750(15) -0.20736(13) 0.0299(6) Uani 1 1 d . . . . .
N1B N 0.8238(3) 0.16390(17) -0.04297(15) 0.0234(6) Uani 1 1 d . . . . .
N2B N 0.7442(3) 0.14217(18) -0.08066(17) 0.0283(6) Uani 1 1 d . . . . .
N3B N 0.6360(2) 0.34033(16) 0.01756(14) 0.0175(5) Uani 1 1 d . . . . .
N4B N 0.5355(2) 0.30605(17) 0.08728(15) 0.0208(6) Uani 1 1 d . . . . .
C1B C 1.0030(3) 0.1861(2) 0.03852(18) 0.0234(7) Uani 1 1 d . . . . .
C2B C 1.0985(3) 0.1943(2) 0.07516(19) 0.0288(8) Uani 1 1 d . . . . .
C3B C 1.2158(3) 0.1549(2) 0.0695(2) 0.0326(8) Uani 1 1 d . . . . .
H3B H 1.280786 0.161635 0.093028 0.039 Uiso 1 1 calc R U . . .
C4B C 1.2383(4) 0.1054(2) 0.0292(2) 0.0364(9) Uani 1 1 d . . . . .
H4B H 1.318339 0.077979 0.026177 0.044 Uiso 1 1 calc R U . . .
C5B C 1.1473(4) 0.0958(2) -0.0060(2) 0.0339(9) Uani 1 1 d . . . . .
H5B H 1.163604 0.061248 -0.032523 0.041 Uiso 1 1 calc R U . . .
C6B C 1.0278(3) 0.1374(2) -0.00290(19) 0.0266(7) Uani 1 1 d . . . . .
C7B C 0.9345(3) 0.1271(2) -0.0407(2) 0.0290(8) Uani 1 1 d . . . . .
H7B H 0.954275 0.091286 -0.065845 0.035 Uiso 1 1 calc R U . . .
C8B C 0.6429(3) 0.1888(2) -0.08418(18) 0.0234(7) Uani 1 1 d . . . . .
C9B C 0.5414(3) 0.1797(2) -0.12169(19) 0.0258(7) Uani 1 1 d . . . . .
C10B C 0.5395(4) 0.1105(3) -0.1404(2) 0.0351(9) Uani 1 1 d . . . . .
H10B H 0.603196 0.069728 -0.129161 0.042 Uiso 1 1 calc R U . . .
C11B C 0.4450(4) 0.1031(3) -0.1750(2) 0.0385(9) Uani 1 1 d . . . . .
H11B H 0.443529 0.056361 -0.186880 0.046 Uiso 1 1 calc R U . . .
C12B C 0.3504(4) 0.1628(2) -0.1932(2) 0.0328(8) Uani 1 1 d . . . . .
C13B C 0.2530(4) 0.1568(3) -0.2302(2) 0.0397(9) Uani 1 1 d . . . . .
H13B H 0.253086 0.112078 -0.244903 0.048 Uiso 1 1 calc R U . . .
C14B C 0.1599(4) 0.2140(3) -0.2447(2) 0.0409(10) Uani 1 1 d . . . . .
H14B H 0.097132 0.210005 -0.270759 0.049 Uiso 1 1 calc R U . . .
C15B C 0.1564(4) 0.2786(3) -0.2213(2) 0.0405(9) Uani 1 1 d . . . . .
H15B H 0.089152 0.317068 -0.229939 0.049 Uiso 1 1 calc R U . . .
C16B C 0.2491(4) 0.2871(2) -0.1860(2) 0.0327(8) Uani 1 1 d . . . . .
H16B H 0.245959 0.331588 -0.170865 0.039 Uiso 1 1 calc R U . . .
C17B C 0.3493(3) 0.2300(2) -0.17213(19) 0.0277(7) Uani 1 1 d . . . . .
C18B C 0.4482(3) 0.2365(2) -0.13626(18) 0.0258(7) Uani 1 1 d . . . . .
H18B H 0.448993 0.281701 -0.122227 0.031 Uiso 1 1 calc R U . . .
C19B C 1.1469(4) 0.2427(3) 0.1610(2) 0.0390(9) Uani 1 1 d . . . . .
H19D H 1.234898 0.269509 0.127443 0.058 Uiso 1 1 calc R U . . .
H19E H 1.155140 0.184218 0.197635 0.058 Uiso 1 1 calc R U . . .
H19F H 1.108639 0.274914 0.189843 0.058 Uiso 1 1 calc R U . . .
C20B C 0.8356(3) 0.43294(19) -0.12547(17) 0.0192(6) Uani 1 1 d . . . . .
C21B C 0.9355(3) 0.4851(2) -0.19242(18) 0.0226(7) Uani 1 1 d . . . . .
C22B C 0.9113(3) 0.5670(2) -0.23775(19) 0.0279(7) Uani 1 1 d . . . . .
H22B H 0.976884 0.601759 -0.283620 0.033 Uiso 1 1 calc R U . . .
C23B C 0.7921(4) 0.5998(2) -0.2174(2) 0.0319(8) Uani 1 1 d . . . . .
H23B H 0.775696 0.655644 -0.250599 0.038 Uiso 1 1 calc R U . . .
C24B C 0.6979(3) 0.5519(2) -0.1494(2) 0.0298(8) Uani 1 1 d . . . . .
H24B H 0.618956 0.575485 -0.134258 0.036 Uiso 1 1 calc R U . . .
C25B C 0.7198(3) 0.4678(2) -0.10268(18) 0.0220(7) Uani 1 1 d . . . . .
C26B C 0.6259(3) 0.4184(2) -0.02910(18) 0.0220(7) Uani 1 1 d . . . . .
H26B H 0.551139 0.445216 -0.013840 0.026 Uiso 1 1 calc R U . . .
C27B C 0.5466(3) 0.2249(2) 0.12194(17) 0.0187(6) Uani 1 1 d . . . . .
C28B C 0.4524(3) 0.1732(2) 0.19868(17) 0.0184(6) Uani 1 1 d . . . . .
C29B C 0.3874(3) 0.2123(2) 0.24523(18) 0.0208(6) Uani 1 1 d . . . . .
H29B H 0.405422 0.271544 0.227865 0.025 Uiso 1 1 calc R U . . .
C30B C 0.2987(3) 0.1656(2) 0.31522(18) 0.0219(7) Uani 1 1 d . . . . .
H30B H 0.256086 0.192586 0.346109 0.026 Uiso 1 1 calc R U . . .
C31B C 0.2699(3) 0.0776(2) 0.34193(18) 0.0219(7) Uani 1 1 d . . . . .
C32B C 0.1748(4) 0.0284(2) 0.41240(19) 0.0311(8) Uani 1 1 d . . . . .
H32B H 0.131656 0.054064 0.444367 0.037 Uiso 1 1 calc R U . . .
C33B C 0.1445(4) -0.0556(2) 0.4349(2) 0.0396(10) Uani 1 1 d . . . . .
H33B H 0.077716 -0.087152 0.481325 0.047 Uiso 1 1 calc R U . . .
C34B C 0.2111(4) -0.0964(2) 0.3903(2) 0.0445(11) Uani 1 1 d . . . . .
H34B H 0.190713 -0.155299 0.407257 0.053 Uiso 1 1 calc R U . . .
C35B C 0.3050(4) -0.0506(2) 0.3224(2) 0.0377(9) Uani 1 1 d . . . . .
H35B H 0.350213 -0.078314 0.292766 0.045 Uiso 1 1 calc R U . . .
C36B C 0.3361(3) 0.0374(2) 0.29565(19) 0.0251(7) Uani 1 1 d . . . . .
C37B C 0.4285(3) 0.0880(2) 0.22398(18) 0.0244(7) Uani 1 1 d . . . . .
H37B H 0.474568 0.061911 0.192983 0.029 Uiso 1 1 calc R U . . .
C38B C 1.1504(3) 0.5001(3) -0.2753(2) 0.0384(10) Uani 1 1 d . . . . .
H38D H 1.118275 0.515669 -0.321740 0.058 Uiso 1 1 calc R U . . .
H38E H 1.229524 0.468781 -0.278630 0.058 Uiso 1 1 calc R U . . .
H38F H 1.172923 0.551798 -0.271890 0.058 Uiso 1 1 calc R U . . .

loop_
_atom_site_aniso_label
_atom_site_aniso_U_11
_atom_site_aniso_U_22
_atom_site_aniso_U_33
_atom_site_aniso_U_23
_atom_site_aniso_U_13
_atom_site_aniso_U_12
V1A 0.0157(2) 0.0178(3) 0.0177(3) -0.0083(2) -0.00320(19) 0.00203(19)
O1A 0.0239(11) 0.0200(11) 0.0187(11) -0.0050(9) 0.0008(9) -0.0008(9)
O2A 0.0172(10) 0.0209(11) 0.0198(11) -0.0059(9) -0.0004(8) 0.0013(9)
O3A 0.0339(13) 0.0283(13) 0.0225(12) -0.0090(11) 0.0078(10) -0.0043(10)
O4A 0.0168(10) 0.0281(12) 0.0201(11) -0.0126(10) -0.0044(8) 0.0037(9)
O5A 0.0202(11) 0.0277(12) 0.0283(12) -0.0173(11) -0.0087(9) 0.0049(9)
O6A 0.0212(11) 0.0285(13) 0.0247(12) -0.0139(10) -0.0073(9) 0.0017(9)
N1A 0.0163(12) 0.0210(13) 0.0172(13) -0.0086(11) -0.0034(10) 0.0004(10)
N2A 0.0155(12) 0.0229(14) 0.0187(13) -0.0104(11) -0.0008(10) 0.0008(10)
N3A 0.0174(12) 0.0194(13) 0.0185(13) -0.0080(11) -0.0041(10) 0.0012(10)
N4A 0.0239(14) 0.0239(14) 0.0243(14) -0.0123(12) -0.0058(11) 0.0006(11)
C1A 0.0292(17) 0.0196(16) 0.0181(15) -0.0061(13) -0.0065(13) -0.0046(13)
C2A 0.0298(17) 0.0232(17) 0.0174(15) -0.0096(14) -0.0014(13) -0.0056(13)
C3A 0.042(2) 0.0237(18) 0.0178(16) -0.0037(14) -0.0048(14) -0.0103(15)
C4A 0.044(2) 0.0212(17) 0.0260(18) -0.0051(15) -0.0147(16) -0.0028(15)
C5A 0.0335(19) 0.0235(17) 0.0284(18) -0.0082(15) -0.0116(15) 0.0048(14)
C6A 0.0258(16) 0.0211(16) 0.0229(16) -0.0098(14) -0.0081(13) 0.0023(13)
C7A 0.0246(16) 0.0210(16) 0.0229(16) -0.0109(14) -0.0086(13) 0.0065(13)
C8A 0.0153(14) 0.0230(16) 0.0189(15) -0.0122(13) -0.0034(11) 0.0003(12)
C9A 0.0187(14) 0.0236(16) 0.0166(15) -0.0075(13) -0.0050(12) -0.0010(12)
C10A 0.0214(16) 0.0278(18) 0.0228(16) -0.0108(14) -0.0054(13) 0.0033(13)
C11A 0.0199(16) 0.037(2) 0.0229(17) -0.0151(15) -0.0026(13) 0.0059(14)
C12A 0.0194(15) 0.0340(19) 0.0200(16) -0.0085(15) -0.0030(13) -0.0040(14)
C13A 0.0267(18) 0.043(2) 0.0247(18) -0.0101(17) 0.0003(14) -0.0035(16)
C14A 0.038(2) 0.045(2) 0.0230(19) -0.0029(18) 0.0000(16) -0.0102(18)
C15A 0.047(2) 0.030(2) 0.034(2) -0.0033(18) -0.0040(18) -0.0067(18)
C16A 0.037(2) 0.0254(18) 0.0315(19) -0.0085(16) -0.0034(16) -0.0013(15)
C17A 0.0249(16) 0.0271(18) 0.0228(17) -0.0104(14) -0.0057(13) -0.0021(14)
C18A 0.0208(15) 0.0240(17) 0.0234(16) -0.0119(14) -0.0038(13) -0.0001(13)
C19A 0.045(2) 0.046(3) 0.028(2) -0.0136(19) 0.0157(17) -0.0087(19)
C20A 0.0167(14) 0.0180(15) 0.0126(14) -0.0008(12) -0.0009(11) -0.0017(11)
C21A 0.0199(15) 0.0221(16) 0.0142(14) -0.0041(13) -0.0037(12) -0.0020(12)
C22A 0.0186(15) 0.0300(18) 0.0214(16) -0.0063(14) -0.0064(12) -0.0007(13)
C23A 0.0168(15) 0.0324(19) 0.0244(17) -0.0070(15) -0.0058(13) 0.0023(13)
C24A 0.0228(16) 0.0262(17) 0.0216(16) -0.0085(14) -0.0051(13) 0.0048(13)
C25A 0.0199(15) 0.0169(15) 0.0196(15) -0.0045(13) -0.0049(12) 0.0028(12)
C26A 0.0218(15) 0.0189(16) 0.0218(16) -0.0090(13) -0.0029(12) 0.0024(12)
C27A 0.0201(15) 0.0202(16) 0.0165(15) -0.0083(13) -0.0008(12) -0.0024(12)
C28A 0.0194(15) 0.0245(16) 0.0156(15) -0.0082(13) -0.0002(12) -0.0013(12)
C29A 0.0204(15) 0.0265(17) 0.0216(16) -0.0119(14) -0.0016(12) 0.0008(13)
C30A 0.0304(18) 0.0263(18) 0.0240(17) -0.0143(15) -0.0039(14) 0.0002(14)
C31A 0.0232(16) 0.0342(19) 0.0203(16) -0.0156(15) -0.0013(13) -0.0030(14)
C32A 0.0288(18) 0.049(2) 0.037(2) -0.0277(19) -0.0076(16) -0.0041(17)
C33A 0.031(2) 0.061(3) 0.045(2) -0.035(2) -0.0168(17) 0.0045(18)
C34A 0.0297(19) 0.052(3) 0.037(2) -0.020(2) -0.0142(16) 0.0083(18)
C35A 0.0329(19) 0.036(2) 0.0286(19) -0.0142(17) -0.0101(15) 0.0052(16)
C36A 0.0213(15) 0.0345(19) 0.0182(15) -0.0122(15) -0.0034(12) 0.0007(14)
C37A 0.0252(16) 0.0238(17) 0.0221(16) -0.0102(14) -0.0030(13) 0.0000(13)
C38A 0.0286(18) 0.050(2) 0.043(2) -0.033(2) -0.0159(16) 0.0063(17)
V1B 0.0170(2) 0.0162(3) 0.0195(3) -0.0079(2) -0.0015(2) 0.0032(2)
O1B 0.0196(11) 0.0236(12) 0.0252(12) -0.0087(10) -0.0062(9) 0.0059(9)
O2B 0.0246(12) 0.0278(13) 0.0311(13) -0.0195(11) -0.0068(10) 0.0037(10)
O3B 0.0273(13) 0.0379(15) 0.0289(13) -0.0102(12) -0.0129(10) -0.0001(11)
O4B 0.0206(11) 0.0194(11) 0.0220(11) -0.0077(10) 0.0015(9) 0.0038(9)
O5B 0.0184(11) 0.0184(11) 0.0229(11) -0.0042(10) 0.0032(9) 0.0035(9)
O6B 0.0239(12) 0.0288(13) 0.0240(12) -0.0053(11) 0.0035(10) 0.0039(10)
N1B 0.0224(13) 0.0225(14) 0.0235(14) -0.0104(12) -0.0028(11) 0.0053(11)
N2B 0.0312(15) 0.0275(15) 0.0320(16) -0.0191(14) -0.0066(13) 0.0022(12)
N3B 0.0160(12) 0.0185(13) 0.0174(13) -0.0085(11) -0.0023(10) 0.0004(10)
N4B 0.0196(13) 0.0198(14) 0.0171(13) -0.0067(11) 0.0022(10) 0.0007(10)
C1B 0.0192(15) 0.0179(15) 0.0184(15) 0.0026(13) -0.0006(12) 0.0010(12)
C2B 0.0234(17) 0.0290(19) 0.0223(17) -0.0017(15) -0.0048(13) 0.0013(14)
C3B 0.0246(17) 0.034(2) 0.0233(17) 0.0011(16) -0.0052(14) -0.0019(15)
C4B 0.0255(18) 0.038(2) 0.0295(19) -0.0043(17) -0.0015(15) 0.0115(16)
C5B 0.0307(19) 0.033(2) 0.0280(19) -0.0088(16) -0.0001(15) 0.0115(16)
C6B 0.0270(17) 0.0207(16) 0.0218(16) -0.0034(14) -0.0009(13) 0.0065(13)
C7B 0.0303(18) 0.0220(17) 0.0288(18) -0.0104(15) 0.0002(14) 0.0072(14)
C8B 0.0244(16) 0.0238(17) 0.0208(16) -0.0113(14) -0.0006(13) 0.0002(13)
C9B 0.0262(17) 0.0285(18) 0.0225(16) -0.0141(15) 0.0003(13) -0.0046(14)
C10B 0.0293(19) 0.039(2) 0.046(2) -0.0292(19) -0.0069(16) 0.0081(16)
C11B 0.040(2) 0.040(2) 0.053(2) -0.036(2) -0.0122(18) 0.0048(17)
C12B 0.0311(19) 0.038(2) 0.035(2) -0.0233(18) -0.0042(15) 0.0007(16)
C13B 0.041(2) 0.048(2) 0.047(2) -0.034(2) -0.0143(18) -0.0014(18)
C14B 0.040(2) 0.045(2) 0.046(2) -0.023(2) -0.0193(19) 0.0003(18)
C15B 0.043(2) 0.039(2) 0.044(2) -0.018(2) -0.0193(19) 0.0046(18)
C16B 0.038(2) 0.031(2) 0.035(2) -0.0171(17) -0.0144(16) 0.0019(16)
C17B 0.0300(18) 0.0304(19) 0.0219(17) -0.0131(15) -0.0019(14) -0.0019(14)
C18B 0.0341(18) 0.0246(17) 0.0191(16) -0.0105(14) -0.0061(14) 0.0005(14)
C19B 0.036(2) 0.050(2) 0.032(2) -0.0132(19) -0.0169(16) 0.0010(18)
C20B 0.0233(15) 0.0158(15) 0.0169(15) -0.0056(13) -0.0052(12) 0.0008(12)
C21B 0.0207(15) 0.0271(17) 0.0205(16) -0.0121(14) -0.0039(12) 0.0047(13)
C22B 0.0306(18) 0.0249(18) 0.0209(16) -0.0058(14) -0.0018(14) -0.0031(14)
C23B 0.037(2) 0.0209(17) 0.0270(18) -0.0032(15) -0.0054(15) 0.0100(15)
C24B 0.0303(18) 0.0229(17) 0.0279(18) -0.0064(15) -0.0037(14) 0.0075(14)
C25B 0.0244(16) 0.0191(16) 0.0203(16) -0.0085(13) -0.0028(13) 0.0031(13)
C26B 0.0227(15) 0.0198(16) 0.0192(15) -0.0074(13) -0.0010(12) 0.0047(12)
C27B 0.0150(14) 0.0223(16) 0.0181(15) -0.0088(13) -0.0033(11) 0.0000(12)
C28B 0.0143(13) 0.0236(16) 0.0161(14) -0.0072(13) -0.0046(11) 0.0022(12)
C29B 0.0247(16) 0.0196(16) 0.0202(15) -0.0094(13) -0.0084(12) 0.0034(12)
C30B 0.0238(16) 0.0271(17) 0.0178(15) -0.0130(14) -0.0053(12) 0.0059(13)
C31B 0.0231(16) 0.0212(16) 0.0170(15) -0.0056(13) -0.0038(12) 0.0044(13)
C32B 0.0352(19) 0.0272(18) 0.0206(17) -0.0070(15) 0.0026(14) 0.0062(15)
C33B 0.043(2) 0.029(2) 0.0243(18) -0.0015(16) 0.0101(16) 0.0002(17)
C34B 0.058(3) 0.0212(19) 0.032(2) -0.0035(17) 0.0093(19) -0.0030(18)
C35B 0.049(2) 0.0239(18) 0.0270(19) -0.0097(16) 0.0096(16) 0.0015(16)
C36B 0.0276(17) 0.0195(16) 0.0209(16) -0.0052(14) -0.0016(13) 0.0030(13)
C37B 0.0253(16) 0.0240(17) 0.0200(16) -0.0098(14) 0.0006(13) 0.0048(13)
C38B 0.0222(17) 0.041(2) 0.0300(19) -0.0028(17) 0.0062(15) 0.0012(16)

loop_
_atom_type_symbol
_atom_type_description
_atom_type_scat_dispersion_real
_atom_type_scat_dispersion_imag
_atom_type_scat_source
C C 0.0033 0.0016 'International Tables Vol C Tables 4.2.6.8 and 6.1.1.4'
H H 0.0000 0.0000 'International Tables Vol C Tables 4.2.6.8 and 6.1.1.4'
N N 0.0061 0.0033 'International Tables Vol C Tables 4.2.6.8 and 6.1.1.4'
O O 0.0106 0.0060 'International Tables Vol C Tables 4.2.6.8 and 6.1.1.4'
V V 0.3005 0.5294 'International Tables Vol C Tables 4.2.6.8 and 6.1.1.4'

loop_
_geom_angle_atom_site_label_1
_geom_angle_atom_site_label_2
_geom_angle_atom_site_label_3
_geom_angle
_geom_angle_site_symmetry_1
_geom_angle_site_symmetry_3
_geom_angle_publ_flag
O1A V1A O4A 96.15(10) . . ?
O1A V1A O5A 101.31(10) . . ?
O4A V1A O5A 155.49(10) . . ?
O1A V1A O2A 155.86(10) . . ?
O4A V1A O2A 82.31(9) . . ?
O5A V1A O2A 88.49(10) . . ?
O1A V1A N3A 97.83(10) . . ?
O4A V1A N3A 85.16(10) . . ?
O5A V1A N3A 75.59(10) . . ?
O2A V1A N3A 106.00(10) . . ?
O1A V1A N1A 83.54(10) . . ?
O4A V1A N1A 110.67(10) . . ?
O5A V1A N1A 88.43(10) . . ?
O2A V1A N1A 74.65(9) . . ?
N3A V1A N1A 163.94(10) . . ?
C1A O1A V1A 139.2(2) . . ?
C8A O2A V1A 118.44(19) . . ?
C2A O3A C19A 116.8(3) . . ?
C20A O4A V1A 131.3(2) . . ?
C27A O5A V1A 117.45(19) . . ?
C21A O6A C38A 117.6(3) . . ?
C7A N1A N2A 115.0(3) . . ?
C7A N1A V1A 128.3(2) . . ?
N2A N1A V1A 116.28(18) . . ?
C8A N2A N1A 108.1(2) . . ?
C26A N3A N4A 115.4(3) . . ?
C26A N3A V1A 127.4(2) . . ?
N4A N3A V1A 116.79(19) . . ?
C27A N4A N3A 107.4(3) . . ?
O1A C1A C6A 121.4(3) . . ?
O1A C1A C2A 117.9(3) . . ?
C6A C1A C2A 120.7(3) . . ?
O3A C2A C3A 126.3(3) . . ?
O3A C2A C1A 114.8(3) . . ?
C3A C2A C1A 118.9(3) . . ?
C2A C3A C4A 120.7(3) . . ?
C2A C3A H3A 119.7 . . ?
C4A C3A H3A 119.7 . . ?
C5A C4A C3A 120.7(3) . . ?
C5A C4A H4A 119.6 . . ?
C3A C4A H4A 119.6 . . ?
C4A C5A C6A 119.9(3) . . ?
C4A C5A H5A 120.1 . . ?
C6A C5A H5A 120.1 . . ?
C1A C6A C5A 119.1(3) . . ?
C1A C6A C7A 120.8(3) . . ?
C5A C6A C7A 120.1(3) . . ?
N1A C7A C6A 124.0(3) . . ?
N1A C7A H7A 118.0 . . ?
C6A C7A H7A 118.0 . . ?
N2A C8A O2A 122.3(3) . . ?
N2A C8A C9A 120.4(3) . . ?
O2A C8A C9A 117.2(3) . . ?
C18A C9A C10A 119.6(3) . . ?
C18A C9A C8A 119.8(3) . . ?
C10A C9A C8A 120.6(3) . . ?
C11A C10A C9A 120.7(3) . . ?
C11A C10A H10A 119.6 . . ?
C9A C10A H10A 119.6 . . ?
C10A C11A C12A 120.8(3) . . ?
C10A C11A H11A 119.6 . . ?
C12A C11A H11A 119.6 . . ?
C11A C12A C17A 118.8(3) . . ?
C11A C12A C13A 122.8(3) . . ?
C17A C12A C13A 118.4(3) . . ?
C14A C13A C12A 120.5(4) . . ?
C14A C13A H13A 119.7 . . ?
C12A C13A H13A 119.7 . . ?
C13A C14A C15A 120.8(3) . . ?
C13A C14A H14A 119.6 . . ?
C15A C14A H14A 119.6 . . ?
C16A C15A C14A 120.5(4) . . ?
C16A C15A H15A 119.8 . . ?
C14A C15A H15A 119.8 . . ?
C15A C16A C17A 120.1(4) . . ?
C15A C16A H16A 120.0 . . ?
C17A C16A H16A 120.0 . . ?
C16A C17A C12A 119.7(3) . . ?
C16A C17A C18A 121.2(3) . . ?
C12A C17A C18A 119.2(3) . . ?
C9A C18A C17A 120.9(3) . . ?
C9A C18A H18A 119.6 . . ?
C17A C18A H18A 119.6 . . ?
O3A C19A H19A 109.5 . . ?
O3A C19A H19B 109.5 . . ?
H19A C19A H19B 109.5 . . ?
O3A C19A H19C 109.5 . . ?
H19A C19A H19C 109.5 . . ?
H19B C19A H19C 109.5 . . ?
O4A C20A C25A 122.4(3) . . ?
O4A C20A C21A 118.1(3) . . ?
C25A C20A C21A 119.4(3) . . ?
O6A C21A C22A 126.0(3) . . ?
O6A C21A C20A 113.7(3) . . ?
C22A C21A C20A 120.3(3) . . ?
C21A C22A C23A 120.1(3) . . ?
C21A C22A H22A 120.0 . . ?
C23A C22A H22A 120.0 . . ?
C24A C23A C22A 120.6(3) . . ?
C24A C23A H23A 119.7 . . ?
C22A C23A H23A 119.7 . . ?
C23A C24A C25A 120.4(3) . . ?
C23A C24A H24A 119.8 . . ?
C25A C24A H24A 119.8 . . ?
C24A C25A C20A 119.2(3) . . ?
C24A C25A C26A 119.8(3) . . ?
C20A C25A C26A 121.0(3) . . ?
N3A C26A C25A 124.3(3) . . ?
N3A C26A H26A 117.8 . . ?
C25A C26A H26A 117.8 . . ?
N4A C27A O5A 122.5(3) . . ?
N4A C27A C28A 120.9(3) . . ?
O5A C27A C28A 116.6(3) . . ?
C37A C28A C29A 119.5(3) . . ?
C37A C28A C27A 119.3(3) . . ?
C29A C28A C27A 121.1(3) . . ?
C30A C29A C28A 120.8(3) . . ?
C30A C29A H29A 119.6 . . ?
C28A C29A H29A 119.6 . . ?
C29A C30A C31A 120.5(3) . . ?
C29A C30A H30A 119.7 . . ?
C31A C30A H30A 119.7 . . ?
C30A C31A C36A 119.4(3) . . ?
C30A C31A C32A 122.5(3) . . ?
C36A C31A C32A 118.2(3) . . ?
C33A C32A C31A 120.3(4) . . ?
C33A C32A H32A 119.9 . . ?
C31A C32A H32A 119.9 . . ?
C32A C33A C34A 120.8(4) . . ?
C32A C33A H33A 119.6 . . ?
C34A C33A H33A 119.6 . . ?
C35A C34A C33A 120.6(4) . . ?
C35A C34A H34A 119.7 . . ?
C33A C34A H34A 119.7 . . ?
C34A C35A C36A 120.3(4) . . ?
C34A C35A H35A 119.9 . . ?
C36A C35A H35A 119.9 . . ?
C35A C36A C37A 121.8(3) . . ?
C35A C36A C31A 119.8(3) . . ?
C37A C36A C31A 118.3(3) . . ?
C28A C37A C36A 121.4(3) . . ?
C28A C37A H37A 119.3 . . ?
C36A C37A H37A 119.3 . . ?
O6A C38A H38A 109.5 . . ?
O6A C38A H38B 109.5 . . ?
H38A C38A H38B 109.5 . . ?
O6A C38A H38C 109.5 . . ?
H38A C38A H38C 109.5 . . ?
H38B C38A H38C 109.5 . . ?
O4B V1B O1B 95.54(10) . . ?
O4B V1B O2B 99.84(10) . . ?
O1B V1B O2B 157.34(10) . . ?
O4B V1B O5B 156.31(10) . . ?
O1B V1B O5B 85.25(10) . . ?
O2B V1B O5B 87.24(10) . . ?
O4B V1B N1B 103.18(10) . . ?
O1B V1B N1B 85.20(11) . . ?
O2B V1B N1B 75.19(10) . . ?
O5B V1B N1B 100.48(10) . . ?
O4B V1B N3B 83.56(10) . . ?
O1B V1B N3B 114.42(10) . . ?
O2B V1B N3B 83.95(10) . . ?
O5B V1B N3B 74.68(9) . . ?
N1B V1B N3B 158.84(11) . . ?
C1B O1B V1B 133.9(2) . . ?
C8B O2B V1B 117.8(2) . . ?
C2B O3B C19B 116.1(3) . . ?
C20B O4B V1B 138.8(2) . . ?
C27B O5B V1B 117.43(19) . . ?
C21B O6B C38B 115.9(3) . . ?
C7B N1B N2B 114.6(3) . . ?
C7B N1B V1B 128.3(3) . . ?
N2B N1B V1B 116.9(2) . . ?
C8B N2B N1B 107.7(3) . . ?
C26B N3B N4B 114.9(3) . . ?
C26B N3B V1B 127.3(2) . . ?
N4B N3B V1B 116.81(18) . . ?
C27B N4B N3B 107.7(2) . . ?
O1B C1B C6B 122.6(3) . . ?
O1B C1B C2B 118.1(3) . . ?
C6B C1B C2B 119.3(3) . . ?
O3B C2B C3B 125.9(3) . . ?
O3B C2B C1B 113.9(3) . . ?
C3B C2B C1B 120.1(4) . . ?
C2B C3B C4B 120.0(4) . . ?
C2B C3B H3B 120.0 . . ?
C4B C3B H3B 120.0 . . ?
C5B C4B C3B 121.0(3) . . ?
C5B C4B H4B 119.5 . . ?
C3B C4B H4B 119.5 . . ?
C4B C5B C6B 120.1(4) . . ?
C4B C5B H5B 119.9 . . ?
C6B C5B H5B 119.9 . . ?
C1B C6B C5B 119.4(3) . . ?
C1B C6B C7B 121.4(3) . . ?
C5B C6B C7B 119.2(3) . . ?
N1B C7B C6B 124.1(3) . . ?
N1B C7B H7B 117.9 . . ?
C6B C7B H7B 117.9 . . ?
O2B C8B N2B 122.3(3) . . ?
O2B C8B C9B 118.0(3) . . ?
N2B C8B C9B 119.7(3) . . ?
C18B C9B C10B 119.9(3) . . ?
C18B C9B C8B 119.8(3) . . ?
C10B C9B C8B 120.2(3) . . ?
C11B C10B C9B 119.4(4) . . ?
C11B C10B H10B 120.3 . . ?
C9B C10B H10B 120.3 . . ?
C10B C11B C12B 121.8(4) . . ?
C10B C11B H11B 119.1 . . ?
C12B C11B H11B 119.1 . . ?
C11B C12B C17B 118.8(3) . . ?
C11B C12B C13B 122.5(4) . . ?
C17B C12B C13B 118.7(4) . . ?
C14B C13B C12B 121.1(4) . . ?
C14B C13B H13B 119.5 . . ?
C12B C13B H13B 119.5 . . ?
C13B C14B C15B 120.0(4) . . ?
C13B C14B H14B 120.0 . . ?
C15B C14B H14B 120.0 . . ?
C16B C15B C14B 120.8(4) . . ?
C16B C15B H15B 119.6 . . ?
C14B C15B H15B 119.6 . . ?
C15B C16B C17B 120.4(4) . . ?
C15B C16B H16B 119.8 . . ?
C17B C16B H16B 119.8 . . ?
C16B C17B C12B 119.0(3) . . ?
C16B C17B C18B 122.5(3) . . ?
C12B C17B C18B 118.5(3) . . ?
C9B C18B C17B 121.5(3) . . ?
C9B C18B H18B 119.2 . . ?
C17B C18B H18B 119.2 . . ?
O3B C19B H19D 109.5 . . ?
O3B C19B H19E 109.5 . . ?
H19D C19B H19E 109.5 . . ?
O3B C19B H19F 109.5 . . ?
H19D C19B H19F 109.5 . . ?
H19E C19B H19F 109.5 . . ?
O4B C20B C25B 121.3(3) . . ?
O4B C20B C21B 119.1(3) . . ?
C25B C20B C21B 119.6(3) . . ?
O6B C21B C22B 125.3(3) . . ?
O6B C21B C20B 115.6(3) . . ?
C22B C21B C20B 119.0(3) . . ?
C21B C22B C23B 121.0(3) . . ?
C21B C22B H22B 119.5 . . ?
C23B C22B H22B 119.5 . . ?
C24B C23B C22B 120.5(3) . . ?
C24B C23B H23B 119.7 . . ?
C22B C23B H23B 119.7 . . ?
C23B C24B C25B 119.4(3) . . ?
C23B C24B H24B 120.3 . . ?
C25B C24B H24B 120.3 . . ?
C20B C25B C24B 120.1(3) . . ?
C20B C25B C26B 119.7(3) . . ?
C24B C25B C26B 120.1(3) . . ?
N3B C26B C25B 124.8(3) . . ?
N3B C26B H26B 117.6 . . ?
C25B C26B H26B 117.6 . . ?
O5B C27B N4B 123.4(3) . . ?
O5B C27B C28B 118.1(3) . . ?
N4B C27B C28B 118.5(3) . . ?
C37B C28B C29B 119.9(3) . . ?
C37B C28B C27B 119.9(3) . . ?
C29B C28B C27B 120.2(3) . . ?
C30B C29B C28B 120.5(3) . . ?
C30B C29B H29B 119.7 . . ?
C28B C29B H29B 119.7 . . ?
C29B C30B C31B 120.7(3) . . ?
C29B C30B H30B 119.7 . . ?
C31B C30B H30B 119.7 . . ?
C30B C31B C32B 121.9(3) . . ?
C30B C31B C36B 119.2(3) . . ?
C32B C31B C36B 118.9(3) . . ?
C33B C32B C31B 120.6(3) . . ?
C33B C32B H32B 119.7 . . ?
C31B C32B H32B 119.7 . . ?
C32B C33B C34B 121.0(3) . . ?
C32B C33B H33B 119.5 . . ?
C34B C33B H33B 119.5 . . ?
C35B C34B C33B 119.6(4) . . ?
C35B C34B H34B 120.2 . . ?
C33B C34B H34B 120.2 . . ?
C34B C35B C36B 121.2(3) . . ?
C34B C35B H35B 119.4 . . ?
C36B C35B H35B 119.4 . . ?
C35B C36B C37B 122.9(3) . . ?
C35B C36B C31B 118.7(3) . . ?
C37B C36B C31B 118.3(3) . . ?
C28B C37B C36B 121.3(3) . . ?
C28B C37B H37B 119.3 . . ?
C36B C37B H37B 119.3 . . ?
O6B C38B H38D 109.5 . . ?
O6B C38B H38E 109.5 . . ?
H38D C38B H38E 109.5 . . ?
O6B C38B H38F 109.5 . . ?
H38D C38B H38F 109.5 . . ?
H38E C38B H38F 109.5 . . ?

loop_
_geom_bond_atom_site_label_1
_geom_bond_atom_site_label_2
_geom_bond_distance
_geom_bond_site_symmetry_2
_geom_bond_publ_flag
V1A O1A 1.803(2) . ?
V1A O4A 1.871(2) . ?
V1A O5A 1.925(2) . ?
V1A O2A 1.945(2) . ?
V1A N3A 2.061(3) . ?
V1A N1A 2.097(3) . ?
O1A C1A 1.339(4) . ?
O2A C8A 1.310(4) . ?
O3A C2A 1.362(4) . ?
O3A C19A 1.440(4) . ?
O4A C20A 1.322(4) . ?
O5A C27A 1.316(4) . ?
O6A C21A 1.367(4) . ?
O6A C38A 1.431(4) . ?
N1A C7A 1.301(4) . ?
N1A N2A 1.406(3) . ?
N2A C8A 1.304(4) . ?
N3A C26A 1.304(4) . ?
N3A N4A 1.406(4) . ?
N4A C27A 1.305(4) . ?
C1A C6A 1.394(5) . ?
C1A C2A 1.414(4) . ?
C2A C3A 1.384(5) . ?
C3A C4A 1.394(5) . ?
C3A H3A 0.9500 . ?
C4A C5A 1.376(5) . ?
C4A H4A 0.9500 . ?
C5A C6A 1.413(5) . ?
C5A H5A 0.9500 . ?
C6A C7A 1.440(4) . ?
C7A H7A 0.9500 . ?
C8A C9A 1.483(4) . ?
C9A C18A 1.366(4) . ?
C9A C10A 1.418(4) . ?
C10A C11A 1.371(4) . ?
C10A H10A 0.9500 . ?
C11A C12A 1.410(5) . ?
C11A H11A 0.9500 . ?
C12A C17A 1.419(5) . ?
C12A C13A 1.424(4) . ?
C13A C14A 1.364(6) . ?
C13A H13A 0.9500 . ?
C14A C15A 1.404(6) . ?
C14A H14A 0.9500 . ?
C15A C16A 1.371(5) . ?
C15A H15A 0.9500 . ?
C16A C17A 1.418(5) . ?
C16A H16A 0.9500 . ?
C17A C18A 1.425(4) . ?
C18A H18A 0.9500 . ?
C19A H19A 0.9800 . ?
C19A H19B 0.9800 . ?
C19A H19C 0.9800 . ?
C20A C25A 1.414(4) . ?
C20A C21A 1.417(4) . ?
C21A C22A 1.380(4) . ?
C22A C23A 1.404(5) . ?
C22A H22A 0.9500 . ?
C23A C24A 1.379(5) . ?
C23A H23A 0.9500 . ?
C24A C25A 1.412(4) . ?
C24A H24A 0.9500 . ?
C25A C26A 1.427(4) . ?
C26A H26A 0.9500 . ?
C27A C28A 1.477(4) . ?
C28A C37A 1.372(5) . ?
C28A C29A 1.418(5) . ?
C29A C30A 1.363(5) . ?
C29A H29A 0.9500 . ?
C30A C31A 1.421(5) . ?
C30A H30A 0.9500 . ?
C31A C36A 1.422(5) . ?
C31A C32A 1.429(5) . ?
C32A C33A 1.370(6) . ?
C32A H32A 0.9500 . ?
C33A C34A 1.400(6) . ?
C33A H33A 0.9500 . ?
C34A C35A 1.368(5) . ?
C34A H34A 0.9500 . ?
C35A C36A 1.411(5) . ?
C35A H35A 0.9500 . ?
C36A C37A 1.421(5) . ?
C37A H37A 0.9500 . ?
C38A H38A 0.9800 . ?
C38A H38B 0.9800 . ?
C38A H38C 0.9800 . ?
V1B O4B 1.810(2) . ?
V1B O1B 1.861(2) . ?
V1B O2B 1.946(2) . ?
V1B O5B 1.961(2) . ?
V1B N1B 2.058(3) . ?
V1B N3B 2.078(3) . ?
O1B C1B 1.326(4) . ?
O2B C8B 1.300(4) . ?
O3B C2B 1.363(4) . ?
O3B C19B 1.427(4) . ?
O4B C20B 1.330(4) . ?
O5B C27B 1.296(4) . ?
O6B C21B 1.360(4) . ?
O6B C38B 1.440(4) . ?
N1B C7B 1.302(4) . ?
N1B N2B 1.406(4) . ?
N2B C8B 1.309(4) . ?
N3B C26B 1.293(4) . ?
N3B N4B 1.404(3) . ?
N4B C27B 1.299(4) . ?
C1B C6B 1.404(5) . ?
C1B C2B 1.415(5) . ?
C2B C3B 1.387(5) . ?
C3B C4B 1.398(6) . ?
C3B H3B 0.9500 . ?
C4B C5B 1.363(6) . ?
C4B H4B 0.9500 . ?
C5B C6B 1.423(5) . ?
C5B H5B 0.9500 . ?
C6B C7B 1.426(5) . ?
C7B H7B 0.9500 . ?
C8B C9B 1.486(5) . ?
C9B C18B 1.357(5) . ?
C9B C10B 1.420(5) . ?
C10B C11B 1.371(5) . ?
C10B H10B 0.9500 . ?
C11B C12B 1.405(5) . ?
C11B H11B 0.9500 . ?
C12B C17B 1.413(5) . ?
C12B C13B 1.422(5) . ?
C13B C14B 1.361(6) . ?
C13B H13B 0.9500 . ?
C14B C15B 1.398(6) . ?
C14B H14B 0.9500 . ?
C15B C16B 1.373(5) . ?
C15B H15B 0.9500 . ?
C16B C17B 1.413(5) . ?
C16B H16B 0.9500 . ?
C17B C18B 1.425(5) . ?
C18B H18B 0.9500 . ?
C19B H19D 0.9800 . ?
C19B H19E 0.9800 . ?
C19B H19F 0.9800 . ?
C20B C25B 1.399(4) . ?
C20B C21B 1.416(4) . ?
C21B C22B 1.376(5) . ?
C22B C23B 1.394(5) . ?
C22B H22B 0.9500 . ?
C23B C24B 1.379(5) . ?
C23B H23B 0.9500 . ?
C24B C25B 1.404(4) . ?
C24B H24B 0.9500 . ?
C25B C26B 1.444(4) . ?
C26B H26B 0.9500 . ?
C27B C28B 1.489(4) . ?
C28B C37B 1.365(4) . ?
C28B C29B 1.413(4) . ?
C29B C30B 1.370(4) . ?
C29B H29B 0.9500 . ?
C30B C31B 1.412(4) . ?
C30B H30B 0.9500 . ?
C31B C32B 1.414(4) . ?
C31B C36B 1.427(4) . ?
C32B C33B 1.365(5) . ?
C32B H32B 0.9500 . ?
C33B C34B 1.412(5) . ?
C33B H33B 0.9500 . ?
C34B C35B 1.369(5) . ?
C34B H34B 0.9500 . ?
C35B C36B 1.416(5) . ?
C35B H35B 0.9500 . ?
C36B C37B 1.419(4) . ?
C37B H37B 0.9500 . ?
C38B H38D 0.9800 . ?
C38B H38E 0.9800 . ?
C38B H38F 0.9800 . ?
